data_7054198
loop_
_publ_author_name
'Gl\"ocklhofer, Florian'
'Lumpi, Daniel'
'St\"oger, Berthold'
'Fr\"ohlich, Johannes'

_publ_section_title
;
 Multigram synthesis of bis[(trimethylsilyl)ethynyl]benzenes suitable for
 post-polymerization modification
;
_journal_issue 6
_journal_name_full 'New Journal of Chemistry'
_journal_page_first 2229
_journal_paper_doi 10.1039/c4nj00011k
_journal_volume 38
_journal_year 2014
_chemical_formula_sum 'C28 H46 Se2 Si2'
_chemical_formula_weight 596.8
_chemical_name_systematic ' ?'
_space_group_IT_number 15
_symmetry_cell_setting monoclinic
_symmetry_Int_Tables_number 15
_symmetry_space_group_name_Hall '-C 2yc'
_symmetry_space_group_name_H-M 'C 1 2/c 1'
_cell_angle_alpha 90
_cell_angle_beta 102.1861(14)
_cell_angle_gamma 90
_cell_formula_units_Z 4
_cell_length_a 27.0042(5)
_cell_length_b 6.2978(16)
_cell_length_c 19.0383(12)
_cell_measurement_reflns_used 10163
_cell_measurement_temperature 150
_cell_measurement_theta_max 27.5
_cell_measurement_theta_min 2.4
_cell_volume 3164.8(8)
_diffrn_ambient_temperature 150
_diffrn_measured_fraction_theta_full 0.98
_diffrn_measured_fraction_theta_max 0.97
_diffrn_measurement_device 'four-cycle diffractometer'
_diffrn_measurement_device_type 'Bruker KAPPA APEX II CCD'
_diffrn_measurement_method '\w and \f scans'
_diffrn_radiation_monochromator graphite
_diffrn_radiation_probe x-ray
_diffrn_radiation_source 'X-ray tube'
_diffrn_radiation_type 'Mo K\a'
_diffrn_radiation_wavelength 0.71073
_diffrn_reflns_av_R_equivalents 0.0635
_diffrn_reflns_av_sigmaI/netI 0.0385
_diffrn_reflns_limit_h_max 35
_diffrn_reflns_limit_h_min -34
_diffrn_reflns_limit_k_max 8
_diffrn_reflns_limit_k_min -7
_diffrn_reflns_limit_l_max 24
_diffrn_reflns_limit_l_min -24
_diffrn_reflns_number 29806
_diffrn_reflns_theta_full 27.2
_diffrn_reflns_theta_max 27.69
_diffrn_reflns_theta_min 1.54
_exptl_absorpt_coefficient_mu 2.425
_exptl_absorpt_correction_T_max 0.82
_exptl_absorpt_correction_T_min 0.65
_exptl_absorpt_correction_type multi-scan
_exptl_absorpt_process_details SADABS
_exptl_crystal_colour 'clear yellow'
_exptl_crystal_density_diffrn 1.2521
_exptl_crystal_description rod
_exptl_crystal_F_000 1240
_exptl_crystal_size_max 0.44
_exptl_crystal_size_mid 0.15
_exptl_crystal_size_min 0.08
_refine_diff_density_max 0.72
_refine_diff_density_min -0.45
_refine_ls_extinction_method none
_refine_ls_goodness_of_fit_gt 2.00
_refine_ls_goodness_of_fit_ref 1.74
_refine_ls_hydrogen_treatment constr
_refine_ls_number_constraints 92
_refine_ls_number_parameters 145
_refine_ls_number_reflns 3595
_refine_ls_number_restraints 0
_refine_ls_R_factor_all 0.0743
_refine_ls_R_factor_gt 0.0396
_refine_ls_shift/su_max 0.0256
_refine_ls_shift/su_mean 0.0009
_refine_ls_structure_factor_coef F
_refine_ls_weighting_details w=1/(\s^2^(F)+0.0001F^2^)
_refine_ls_weighting_scheme sigma
_refine_ls_wR_factor_gt 0.0410
_refine_ls_wR_factor_ref 0.0436
_reflns_number_gt 2452
_reflns_number_total 3595
_reflns_threshold_expression I>3\s(I)
_cod_data_source_file c4nj00011k2.cif
_cod_data_source_block I
_cod_depositor_comments
;
The following automatic conversions were performed:

'_diffrn_radiation_probe' value 'X-ray' changed to 'x-ray' according
to
/usr/data/users/saulius/crontab/automatic-downloads/rss-feeds/RSC/lib/dictionaries/cif_core.dic
dictionary named 'cif_core.dic' version 2.4.2 from 2011-04-26.

Automatic conversion script
Id: cif_fix_values 2281 2013-09-26 08:29:07Z andrius 
;
_cod_database_code 7054198

loop_
_symmetry_equiv_pos_site_id
_symmetry_equiv_pos_as_xyz
1 x,y,z
2 -x,y,-z+1/2
3 -x,-y,-z
4 x,-y,z+1/2
5 x+1/2,y+1/2,z
6 -x+1/2,y+1/2,-z+1/2
7 -x+1/2,-y+1/2,-z
8 x+1/2,-y+1/2,z+1/2

loop_
_atom_site_label
_atom_site_type_symbol
_atom_site_fract_x
_atom_site_fract_y
_atom_site_fract_z
_atom_site_adp_type
_atom_site_U_iso_or_equiv
_atom_site_symmetry_multiplicity
_atom_site_occupancy
_atom_site_calc_flag
Se1 Se 0.652049(11) -0.01308(6) 0.046584(16) Uani 0.02989(11) 8 1 d
Si1 Si 0.66289(3) -0.54395(13) 0.24047(4) Uani 0.0218(3) 8 1 d
C1 C 0.72898(10) -0.3268(5) 0.05571(14) Uani 0.0205(9) 8 1 d
C2 C 0.70828(10) -0.1441(5) 0.01811(14) Uani 0.0183(9) 8 1 d
C3 C 0.72992(10) -0.0700(5) -0.03727(14) Uani 0.0215(9) 8 1 d
C4 C 0.70844(10) -0.4061(5) 0.11439(15) Uani 0.0200(9) 8 1 d
C5 C 0.69090(11) -0.4686(5) 0.16349(15) Uani 0.0256(10) 8 1 d
C6 C 0.70098(12) -0.4197(5) 0.32195(15) Uani 0.0322(11) 8 1 d
C7 C 0.59694(11) -0.4402(6) 0.21963(16) Uani 0.0387(13) 8 1 d
C8 C 0.66327(12) -0.8367(5) 0.25098(15) Uani 0.0330(12) 8 1 d
C9 C 0.63969(10) 0.2171(5) -0.02303(14) Uani 0.0263(10) 8 1 d
C10 C 0.59394(10) 0.3476(5) -0.01458(15) Uani 0.0288(11) 8 1 d
C11 C 0.58161(11) 0.5122(5) -0.07395(16) Uani 0.0343(11) 8 1 d
C12 C 0.53623(11) 0.6541(5) -0.06980(17) Uani 0.0346(12) 8 1 d
C13 C 0.52648(13) 0.8200(6) -0.1285(2) Uani 0.0508(15) 8 1 d
C14 C 0.48201(15) 0.9644(7) -0.1261(2) Uani 0.0691(19) 8 1 d
H1c3 H 0.716269 0.054629 -0.063357 Uiso 0.0257 8 1 d
H1c6 H 0.685269 -0.445478 0.361915 Uiso 0.0386 8 1 d
H2c6 H 0.734439 -0.479484 0.331844 Uiso 0.0386 8 1 d
H3c6 H 0.703068 -0.269493 0.314495 Uiso 0.0386 8 1 d
H1c7 H 0.580214 -0.478204 0.257602 Uiso 0.0464 8 1 d
H2c7 H 0.597622 -0.288411 0.215314 Uiso 0.0464 8 1 d
H3c7 H 0.578933 -0.500433 0.175223 Uiso 0.0464 8 1 d
H1c8 H 0.643618 -0.900253 0.208235 Uiso 0.0396 8 1 d
H2c8 H 0.697491 -0.887843 0.258783 Uiso 0.0396 8 1 d
H3c8 H 0.648905 -0.873686 0.291362 Uiso 0.0396 8 1 d
H1c10 H 0.601059 0.417653 0.031238 Uiso 0.0346 8 1 d
H2c10 H 0.565338 0.255552 -0.016691 Uiso 0.0346 8 1 d
H1c11 H 0.575755 0.442598 -0.119816 Uiso 0.0412 8 1 d
H2c11 H 0.610868 0.599159 -0.073601 Uiso 0.0412 8 1 d
H1c12 H 0.506549 0.567758 -0.072884 Uiso 0.0415 8 1 d
H2c12 H 0.541945 0.722691 -0.023767 Uiso 0.0415 8 1 d
H1c13 H 0.521274 0.751532 -0.174566 Uiso 0.061 8 1 d
H2c13 H 0.556436 0.904123 -0.126203 Uiso 0.061 8 1 d
H1c14 H 0.47677 1.05934 -0.16645 Uiso 0.0829 8 1 d
H2c14 H 0.452116 0.880207 -0.127999 Uiso 0.0829 8 1 d
H3c14 H 0.488951 1.045057 -0.082349 Uiso 0.0829 8 1 d
H1c9 H 0.669007 0.306999 -0.016507 Uiso 0.0316 8 1 d
H2c9 H 0.634002 0.159421 -0.07075 Uiso 0.0316 8 1 d

loop_
_atom_site_aniso_label
_atom_site_aniso_type_symbol
_atom_site_aniso_U_11
_atom_site_aniso_U_22
_atom_site_aniso_U_33
_atom_site_aniso_U_12
_atom_site_aniso_U_13
_atom_site_aniso_U_23
Se1 Se 0.03122(17) 0.0336(2) 0.02784(16) 0.00874(16) 0.01296(12) 0.00500(16)
Si1 Si 0.0235(4) 0.0225(5) 0.0210(4) 0.0005(3) 0.0078(3) 0.0033(3)
C1 C 0.0243(15) 0.0211(18) 0.0155(14) -0.0040(13) 0.0028(11) 0.0005(12)
C2 C 0.0191(14) 0.0175(17) 0.0174(14) 0.0009(12) 0.0018(11) -0.0029(12)
C3 C 0.0210(15) 0.0209(18) 0.0207(14) 0.0026(12) 0.0005(11) 0.0032(12)
C4 C 0.0192(14) 0.0178(17) 0.0222(15) 0.0018(12) 0.0025(12) -0.0015(12)
C5 C 0.0280(15) 0.028(2) 0.0214(14) 0.0027(14) 0.0057(12) 0.0035(14)
C6 C 0.0397(19) 0.028(2) 0.0303(17) -0.0016(15) 0.0116(14) 0.0028(15)
C7 C 0.0315(18) 0.045(2) 0.040(2) 0.0061(16) 0.0082(15) 0.0049(17)
C8 C 0.043(2) 0.026(2) 0.0306(18) -0.0026(15) 0.0102(15) 0.0020(15)
C9 C 0.0219(16) 0.029(2) 0.0273(16) 0.0064(13) 0.0033(13) 0.0007(14)
C10 C 0.0255(17) 0.035(2) 0.0255(16) 0.0089(14) 0.0049(13) -0.0012(14)
C11 C 0.0357(17) 0.035(2) 0.0337(17) 0.0112(17) 0.0095(13) 0.0008(16)
C12 C 0.0244(17) 0.037(2) 0.040(2) 0.0101(15) 0.0019(15) -0.0058(16)
C13 C 0.044(2) 0.044(3) 0.061(3) 0.0182(19) 0.0034(19) 0.010(2)
C14 C 0.050(2) 0.058(3) 0.089(4) 0.029(2) -0.006(2) 0.003(3)

loop_
_atom_type_symbol
_atom_type_scat_dispersion_real
_atom_type_scat_dispersion_imag
_atom_type_scat_source
C 0.0033 0.0016 'International Tables Vol C tables 4.2.6.8 and 6.1.1.1'
H 0.0000 0.0000 'International Tables Vol C tables 4.2.6.8 and 6.1.1.1'
Se -0.0929 2.2259 'International Tables Vol C tables 4.2.6.8 and 6.1.1.1'
Si 0.0817 0.0704 'International Tables Vol C tables 4.2.6.8 and 6.1.1.1'

loop_
_geom_angle_atom_site_label_1
_geom_angle_atom_site_label_2
_geom_angle_atom_site_label_3
_geom_angle_site_symmetry_1
_geom_angle_site_symmetry_3
_geom_angle
C5 Si1 C6 . . 108.00(14)
C5 Si1 C7 . . 105.93(14)
C5 Si1 C8 . . 110.31(15)
C6 Si1 C7 . . 111.68(15)
C6 Si1 C8 . . 109.97(13)
C7 Si1 C8 . . 110.84(15)
C2 C1 C3 . 7_645 120.3(3)
C2 C1 C4 . . 120.2(3)
C3 C1 C4 7_645 . 119.5(3)
C1 C2 C3 . . 118.4(3)
C1 C3 C2 7_645 . 121.3(3)
C1 C3 H1c3 7_645 . 119.35
C2 C3 H1c3 . . 119.35
C1 C4 C5 . . 178.8(3)
Si1 C5 C4 . . 175.7(3)
Si1 C6 H1c6 . . 109.47
Si1 C6 H2c6 . . 109.47
Si1 C6 H3c6 . . 109.47
H1c6 C6 H2c6 . . 109.47
H1c6 C6 H3c6 . . 109.47
H2c6 C6 H3c6 . . 109.47
Si1 C7 H1c7 . . 109.47
Si1 C7 H2c7 . . 109.47
Si1 C7 H3c7 . . 109.47
H1c7 C7 H2c7 . . 109.47
H1c7 C7 H3c7 . . 109.47
H2c7 C7 H3c7 . . 109.47
Si1 C8 H1c8 . . 109.47
Si1 C8 H2c8 . . 109.47
Si1 C8 H3c8 . . 109.47
H1c8 C8 H2c8 . . 109.47
H1c8 C8 H3c8 . . 109.47
H2c8 C8 H3c8 . . 109.47
C10 C9 H1c9 . . 109.47
C10 C9 H2c9 . . 109.47
H1c9 C9 H2c9 . . 107.97
C9 C10 C11 . . 110.2(3)
C9 C10 H1c10 . . 109.47
C9 C10 H2c10 . . 109.47
C11 C10 H1c10 . . 109.47
C11 C10 H2c10 . . 109.47
H1c10 C10 H2c10 . . 108.69
C10 C11 C12 . . 114.3(3)
C10 C11 H1c11 . . 109.47
C10 C11 H2c11 . . 109.47
C12 C11 H1c11 . . 109.47
C12 C11 H2c11 . . 109.47
H1c11 C11 H2c11 . . 104.13
C11 C12 C13 . . 112.4(3)
C11 C12 H1c12 . . 109.47
C11 C12 H2c12 . . 109.47
C13 C12 H1c12 . . 109.47
C13 C12 H2c12 . . 109.47
H1c12 C12 H2c12 . . 106.37
C12 C13 C14 . . 114.0(3)
C12 C13 H1c13 . . 109.47
C12 C13 H2c13 . . 109.47
C14 C13 H1c13 . . 109.47
C14 C13 H2c13 . . 109.47
H1c13 C13 H2c13 . . 104.47
C13 C14 H1c14 . . 109.47
C13 C14 H2c14 . . 109.47
C13 C14 H3c14 . . 109.47
H1c14 C14 H2c14 . . 109.47
H1c14 C14 H3c14 . . 109.47
H2c14 C14 H3c14 . . 109.47

loop_
_geom_bond_atom_site_label_1
_geom_bond_atom_site_label_2
_geom_bond_site_symmetry_2
_geom_bond_distance
Si1 C5 . 1.848(3)
Si1 C6 . 1.845(3)
Si1 C7 . 1.859(3)
Si1 C8 . 1.855(3)
C1 C2 . 1.407(4)
C1 C3 7_645 1.393(4)
C1 C4 . 1.437(4)
C2 C3 . 1.389(4)
C3 H1c3 . 0.96
C4 C5 . 1.200(4)
C6 H1c6 . 0.96
C6 H2c6 . 0.96
C6 H3c6 . 0.96
C7 H1c7 . 0.96
C7 H2c7 . 0.96
C7 H3c7 . 0.96
C8 H1c8 . 0.96
C8 H2c8 . 0.96
C8 H3c8 . 0.96
C9 C10 . 1.521(4)
C9 H1c9 . 0.96
C9 H2c9 . 0.96
C10 C11 . 1.518(4)
C10 H1c10 . 0.96
C10 H2c10 . 0.96
C11 C12 . 1.532(4)
C11 H1c11 . 0.96
C11 H2c11 . 0.96
C12 C13 . 1.513(5)
C12 H1c12 . 0.96
C12 H2c12 . 0.96
C13 C14 . 1.515(6)
C13 H1c13 . 0.96
C13 H2c13 . 0.96
C14 H1c14 . 0.96
C14 H2c14 . 0.96
C14 H3c14 . 0.96
